data_7062154
loop_
_publ_author_name
'Grasruck, Alexander'
'Parla, Giorgio'
'Heineman, Frank W.'
'Langer, Jens'
'Herrera, Alberto'
'Frie\&s, Sybille'
'Schmid, G\"unter'
'Dorta, Romano'

_publ_section_title
;
 Developing bulky P-alkene ligands: stabilization of copper complexes with
 14 valence electrons
;
_journal_issue 5
_journal_name_full 'New Journal of Chemistry'
_journal_page_first 2307
_journal_page_last 2323
_journal_paper_doi 10.1039/D2NJ05222A
_journal_volume 47
_journal_year 2023
_chemical_absolute_configuration ad
_chemical_formula_moiety 'C52 H40 B Cu F4 N2 P2, C H2 Cl2'
_chemical_formula_sum 'C53 H42 B Cl2 Cu F4 N2 P2'
_chemical_formula_weight 990.07
_chemical_properties_physical Air-sensitive,Moisture-sensitive
_space_group_crystal_system monoclinic
_space_group_IT_number 4
_space_group_name_Hall 'P 2yb'
_space_group_name_H-M_alt 'P 1 21 1'
_atom_sites_solution_hydrogens geom
_audit_creation_date 2019-07-16
_audit_creation_method
;
Olex2 1.2
(compiled 2018.05.29 svn.r3508 for OlexSys, GUI svn.r5506)
;
_audit_update_record
;
2022-10-24 deposited with the CCDC.	2022-12-05 downloaded from the CCDC.
;
_cell_angle_alpha 90
_cell_angle_beta 110.303(2)
_cell_angle_gamma 90
_cell_formula_units_Z 2
_cell_length_a 10.2245(5)
_cell_length_b 18.4807(10)
_cell_length_c 13.1184(7)
_cell_measurement_reflns_used 9609
_cell_measurement_temperature 100(2)
_cell_measurement_theta_max 29.49
_cell_measurement_theta_min 2.76
_cell_volume 2324.8(2)
_computing_cell_refinement 'SAINT V8.38A (Bruker AXS, 2016)'
_computing_data_collection 'Bruker APEX3 (Bruker AXS, 2015)'
_computing_data_reduction 'SAINT V8.38A (Bruker AXS, 2016)'
_computing_molecular_graphics 'SHELXTL 6.12 (Bruker AXS, 2002)'
_computing_publication_material 'Olex2 (Dolomanov et al., 2009)'
_computing_structure_refinement 'SHELXL-2018/3 (Sheldrick, 2015)'
_computing_structure_solution 'SHELX XT 2014/5 (Sheldrick, 2015)'
_diffrn_ambient_temperature 100(2)
_diffrn_measured_fraction_theta_full 1.000
_diffrn_measured_fraction_theta_max 1.000
_diffrn_measurement_device_type 'Bruker Kappa ImuS Duo Photon II CPAD'
_diffrn_measurement_method '\f and \w scans'
_diffrn_radiation_monochromator 'Quazar focussing montel optics'
_diffrn_radiation_source 'ImuS high brilliance micro-focus tube'
_diffrn_radiation_type MoK\a
_diffrn_radiation_wavelength 0.71073
_diffrn_reflns_av_R_equivalents 0.0493
_diffrn_reflns_av_unetI/netI 0.0375
_diffrn_reflns_Laue_measured_fraction_full 1.000
_diffrn_reflns_Laue_measured_fraction_max 1.000
_diffrn_reflns_limit_h_max 14
_diffrn_reflns_limit_h_min -14
_diffrn_reflns_limit_k_max 25
_diffrn_reflns_limit_k_min -25
_diffrn_reflns_limit_l_max 18
_diffrn_reflns_limit_l_min -18
_diffrn_reflns_number 95450
_diffrn_reflns_point_group_measured_fraction_full 0.999
_diffrn_reflns_point_group_measured_fraction_max 0.993
_diffrn_reflns_theta_full 25.242
_diffrn_reflns_theta_max 29.593
_diffrn_reflns_theta_min 1.655
_diffrn_standards_number 0
_exptl_absorpt_coefficient_mu 0.709
_exptl_absorpt_correction_T_max 0.7459
_exptl_absorpt_correction_T_min 0.6924
_exptl_absorpt_correction_type multi-scan
_exptl_absorpt_process_details
;
SADABS-2016/2 (Bruker,2016/2) was used for absorption correction.
wR2(int) was 0.0964 before and 0.0653 after correction.
The Ratio of minimum to maximum transmission is 0.9283.
The \l/2 correction factor is Not present.
;
_exptl_crystal_colour colorless
_exptl_crystal_density_diffrn 1.414
_exptl_crystal_description plate
_exptl_crystal_F_000 1016
_exptl_crystal_recrystallization_method 'Re-crystallisation from solvent: dichloromethane, n-hexane'
_exptl_crystal_size_max 0.28
_exptl_crystal_size_mid 0.22
_exptl_crystal_size_min 0.04
_refine_diff_density_max 0.767
_refine_diff_density_min -0.559
_refine_diff_density_rms 0.060
_refine_ls_abs_structure_details
;
 Flack x determined using 5044 quotients [(I+)-(I-)]/[(I+)+(I-)]
 (Parsons, Flack and Wagner, Acta Cryst. B69 (2013) 249-259).
;
_refine_ls_abs_structure_Flack 0.066(3)
_refine_ls_extinction_method none
_refine_ls_goodness_of_fit_ref 1.050
_refine_ls_hydrogen_treatment constr
_refine_ls_matrix_type full
_refine_ls_number_parameters 642
_refine_ls_number_reflns 12980
_refine_ls_number_restraints 145
_refine_ls_restrained_S_all 1.101
_refine_ls_R_factor_all 0.0444
_refine_ls_R_factor_gt 0.0361
_refine_ls_shift/su_max 0.001
_refine_ls_shift/su_mean 0.000
_refine_ls_structure_factor_coef Fsqd
_refine_ls_weighting_details 'w=1/[\s^2^(Fo^2^)+(0.0341P)^2^+1.2315P] where P=(Fo^2^+2Fc^2^)/3'
_refine_ls_weighting_scheme calc
_refine_ls_wR_factor_gt 0.0796
_refine_ls_wR_factor_ref 0.0846
_reflns_Friedel_coverage 0.930
_reflns_Friedel_fraction_full 0.999
_reflns_Friedel_fraction_max 0.985
_reflns_number_gt 11783
_reflns_number_total 12980
_reflns_threshold_expression 'I > 2\s(I)'
_cod_data_source_file d2nj05222a2.cif
_cod_data_source_block rd1915
_cod_depositor_comments 'Adding full bibliography for 7062150--7062158.cif.'
_cod_database_code 7062154
_shelx_shelxl_version_number 2018/3
_shelx_space_group_comment
;
The symmetry employed for this shelxl refinement is uniquely defined
by the following loop, which should always be used as a source of
symmetry information in preference to the above space-group names.
They are only intended as comments.
;
_shelx_estimated_absorpt_t_max 0.972
_shelx_estimated_absorpt_t_min 0.826
_olex2_refinement_description
;
1. Fixed Uiso
 At 1.2 times of:
  All C(H) groups, All C(H,H) groups
2. Uiso/Uaniso restraints and constraints
F2 \\sim F3 \\sim F4 \\sim F2A \\sim F3A \\sim F4A: within 2A with sigma of
0.005 and sigma for terminal atoms of 0.01
C100 \\sim Cl1 \\sim Cl2 \\sim C10A \\sim Cl1A \\sim Cl2A: within 2A with sigma
of 0.005 and sigma for terminal atoms of 0.01
Uanis(Cl1) \\sim Ueq: with sigma of 0.003 and sigma for terminal atoms of 0.006
Uanis(F2) \\sim Ueq, Uanis(F3) \\sim Ueq, Uanis(F4) \\sim Ueq, Uanis(F2A) \\sim
Ueq, Uanis(F3A) \\sim Ueq, Uanis(F4A) \\sim Ueq: with sigma of 0.01 and sigma
for terminal atoms of 0.01
3. Same fragment restrains
{F2, F3, F4} sigma for 1-2: 0.02, 1-3: 0.04
as
{F2A, F3A, F4A}
{C100, Cl1, Cl2} sigma for 1-2: 0.02, 1-3: 0.04
as
{C10A, Cl1A, Cl2A}
4. Others
 Sof(F2A)=Sof(F3A)=Sof(F4A)=1-FVAR(1)
 Sof(F2)=Sof(F3)=Sof(F4)=FVAR(1)
 Sof(C10A)=Sof(H10C)=Sof(H10D)=Sof(Cl1A)=Sof(Cl2A)=1-FVAR(2)
 Sof(C100)=Sof(H10A)=Sof(H10B)=Sof(Cl1)=Sof(Cl2)=FVAR(2)
5.a Secondary CH2 refined with riding coordinates:
 C100(H10A,H10B), C10A(H10C,H10D)
5.b Aromatic/amide H refined with riding coordinates:
 C2(H2), C3(H3), C4(H4), C5(H5), C7(H7), C8(H8), C10(H10), C11(H11), C12(H12),
 C13(H13), C16(H16), C17(H17), C18(H18), C19(H19), C20(H20), C22(H22), C23(H23),
  C24(H24), C25(H25), C26(H26), C28(H28), C29(H29), C30(H30), C31(H31),
 C33(H33), C34(H34), C36(H36), C37(H37), C38(H38), C39(H39), C42(H42), C43(H43),
  C44(H44), C45(H45), C46(H46), C48(H48), C49(H49), C50(H50), C51(H51), C52(H52)
;
_olex2_submission_special_instructions 'No special instructions were received'

loop_
_space_group_symop_operation_xyz
'x, y, z'
'-x, y+1/2, -z'

loop_
_atom_site_label
_atom_site_type_symbol
_atom_site_fract_x
_atom_site_fract_y
_atom_site_fract_z
_atom_site_U_iso_or_equiv
_atom_site_adp_type
_atom_site_occupancy
_atom_site_site_symmetry_order
_atom_site_calc_flag
_atom_site_refinement_flags_posn
_atom_site_refinement_flags_adp
_atom_site_refinement_flags_occupancy
_atom_site_disorder_assembly
_atom_site_disorder_group
Cu1 Cu 0.33619(3) 0.52839(2) 0.54387(2) 0.01521(7) Uani 1 1 d . . . . .
P1 P 0.49945(8) 0.47501(4) 0.68523(6) 0.01870(15) Uani 1 1 d . . . . .
P2 P 0.22842(8) 0.51760(4) 0.36358(6) 0.01971(15) Uani 1 1 d . . . . .
F1 F 0.2729(3) 0.63171(14) 0.60890(19) 0.0468(6) Uani 1 1 d . . . . .
F2 F 0.1550(7) 0.6592(2) 0.7244(4) 0.0728(16) Uani 0.799(6) 1 d D U P A 1
F3 F 0.3141(8) 0.7362(3) 0.7027(5) 0.107(2) Uani 0.799(6) 1 d D U P A 1
F4 F 0.1114(5) 0.7191(2) 0.5679(3) 0.0706(15) Uani 0.799(6) 1 d D U P A 1
F2A F 0.070(2) 0.6690(12) 0.6034(18) 0.093(5) Uani 0.201(6) 1 d D U P A 2
F3A F 0.255(2) 0.6720(10) 0.7579(13) 0.068(4) Uani 0.201(6) 1 d D U P A 2
F4A F 0.230(2) 0.7576(10) 0.6460(18) 0.072(4) Uani 0.201(6) 1 d D U P A 2
N1 N 0.4141(3) 0.43316(14) 0.7585(2) 0.0195(5) Uani 1 1 d . . . . .
N2 N 0.3401(3) 0.55568(14) 0.3098(2) 0.0204(5) Uani 1 1 d . . . . .
B1 B 0.2099(6) 0.6866(3) 0.6525(4) 0.0395(11) Uani 1 1 d . . . . .
C1 C 0.4806(3) 0.38131(17) 0.8418(2) 0.0214(6) Uani 1 1 d . . . . .
C2 C 0.5616(4) 0.4064(2) 0.9450(3) 0.0270(7) Uani 1 1 d . . . . .
H2 H 0.568620 0.456958 0.959192 0.032 Uiso 1 1 calc R . . . .
C3 C 0.6318(4) 0.3582(2) 1.0268(3) 0.0338(8) Uani 1 1 d . . . . .
H3 H 0.687057 0.375688 1.096529 0.041 Uiso 1 1 calc R . . . .
C4 C 0.6210(4) 0.2845(2) 1.0063(3) 0.0329(8) Uani 1 1 d . . . . .
H4 H 0.666851 0.251282 1.062662 0.040 Uiso 1 1 calc R . . . .
C5 C 0.5434(4) 0.25939(19) 0.9038(3) 0.0290(7) Uani 1 1 d . . . . .
H5 H 0.538876 0.208790 0.890220 0.035 Uiso 1 1 calc R . . . .
C6 C 0.4709(3) 0.30680(18) 0.8191(3) 0.0239(6) Uani 1 1 d . . . . .
C7 C 0.3947(3) 0.27736(18) 0.7111(3) 0.0253(6) Uani 1 1 d . . . . .
H7 H 0.430948 0.234133 0.692060 0.030 Uiso 1 1 calc R . . . .
C8 C 0.2794(4) 0.30439(18) 0.6359(3) 0.0256(7) Uani 1 1 d . . . . .
H8 H 0.245382 0.279258 0.568608 0.031 Uiso 1 1 calc R . . . .
C9 C 0.2010(3) 0.36818(19) 0.6463(3) 0.0238(7) Uani 1 1 d . . . . .
C10 C 0.0559(3) 0.3704(2) 0.5925(3) 0.0280(7) Uani 1 1 d . . . . .
H10 H 0.010347 0.330226 0.549585 0.034 Uiso 1 1 calc R . . . .
C11 C -0.0222(4) 0.4300(2) 0.6009(3) 0.0324(8) Uani 1 1 d . . . . .
H11 H -0.120314 0.430115 0.564482 0.039 Uiso 1 1 calc R . . . .
C12 C 0.0426(3) 0.48934(19) 0.6621(3) 0.0290(7) Uani 1 1 d . . . . .
H12 H -0.010629 0.530560 0.666651 0.035 Uiso 1 1 calc R . . . .
C13 C 0.1865(3) 0.48832(18) 0.7172(3) 0.0245(6) Uani 1 1 d . . . . .
H13 H 0.230925 0.528444 0.760719 0.029 Uiso 1 1 calc R . . . .
C14 C 0.2649(3) 0.42882(17) 0.7084(2) 0.0207(6) Uani 1 1 d . . . . .
C15 C 0.6054(3) 0.40671(17) 0.6513(3) 0.0222(6) Uani 1 1 d . . . . .
C16 C 0.5703(4) 0.38770(19) 0.5420(3) 0.0266(7) Uani 1 1 d . . . . .
H16 H 0.499269 0.413592 0.487890 0.032 Uiso 1 1 calc R . . . .
C17 C 0.6389(4) 0.3311(2) 0.5120(3) 0.0337(8) Uani 1 1 d . . . . .
H17 H 0.614867 0.318059 0.437679 0.040 Uiso 1 1 calc R . . . .
C18 C 0.7419(4) 0.29403(19) 0.5909(4) 0.0348(8) Uani 1 1 d . . . . .
H18 H 0.788763 0.255273 0.570543 0.042 Uiso 1 1 calc R . . . .
C19 C 0.7782(4) 0.31241(19) 0.6993(3) 0.0316(8) Uani 1 1 d . . . . .
H19 H 0.849888 0.286432 0.752715 0.038 Uiso 1 1 calc R . . . .
C20 C 0.7103(3) 0.36871(18) 0.7304(3) 0.0256(6) Uani 1 1 d . . . . .
H20 H 0.735014 0.381261 0.804960 0.031 Uiso 1 1 calc R . . . .
C21 C 0.6205(3) 0.53724(17) 0.7780(2) 0.0213(6) Uani 1 1 d . . . . .
C22 C 0.5646(4) 0.59080(18) 0.8259(3) 0.0251(6) Uani 1 1 d . . . . .
H22 H 0.467904 0.590268 0.815494 0.030 Uiso 1 1 calc R . . . .
C23 C 0.6491(4) 0.64473(19) 0.8885(3) 0.0299(7) Uani 1 1 d . . . . .
H23 H 0.610030 0.681119 0.920353 0.036 Uiso 1 1 calc R . . . .
C24 C 0.7902(4) 0.6457(2) 0.9046(3) 0.0341(8) Uani 1 1 d . . . . .
H24 H 0.848383 0.682112 0.948653 0.041 Uiso 1 1 calc R . . . .
C25 C 0.8463(4) 0.5935(2) 0.8563(3) 0.0344(8) Uani 1 1 d . . . . .
H25 H 0.942954 0.594451 0.866631 0.041 Uiso 1 1 calc R . . . .
C26 C 0.7619(3) 0.53969(19) 0.7930(3) 0.0277(7) Uani 1 1 d . . . . .
H26 H 0.801053 0.504281 0.759526 0.033 Uiso 1 1 calc R . . . .
C27 C 0.3098(3) 0.57374(17) 0.1972(2) 0.0211(6) Uani 1 1 d . . . . .
C28 C 0.2099(3) 0.62607(17) 0.1481(3) 0.0230(6) Uani 1 1 d . . . . .
H28 H 0.163765 0.650743 0.189519 0.028 Uiso 1 1 calc R . . . .
C29 C 0.1774(3) 0.64229(18) 0.0386(3) 0.0261(7) Uani 1 1 d . . . . .
H29 H 0.109801 0.678346 0.005415 0.031 Uiso 1 1 calc R . . . .
C30 C 0.2435(4) 0.6059(2) -0.0219(3) 0.0297(7) Uani 1 1 d . . . . .
H30 H 0.218449 0.615522 -0.097413 0.036 Uiso 1 1 calc R . . . .
C31 C 0.3461(4) 0.5555(2) 0.0273(3) 0.0307(7) Uani 1 1 d . . . . .
H31 H 0.391350 0.531068 -0.014894 0.037 Uiso 1 1 calc R . . . .
C32 C 0.3843(3) 0.53991(18) 0.1385(3) 0.0253(7) Uani 1 1 d . . . . .
C33 C 0.5043(4) 0.4930(2) 0.1903(3) 0.0317(8) Uani 1 1 d . . . . .
H33 H 0.518119 0.454143 0.147658 0.038 Uiso 1 1 calc R . . . .
C34 C 0.5967(4) 0.4988(2) 0.2912(3) 0.0309(7) Uani 1 1 d . . . . .
H34 H 0.670819 0.464716 0.311523 0.037 Uiso 1 1 calc R . . . .
C35 C 0.5965(3) 0.55194(18) 0.3739(3) 0.0252(6) Uani 1 1 d . . . . .
C36 C 0.7236(3) 0.5756(2) 0.4495(3) 0.0306(7) Uani 1 1 d . . . . .
H36 H 0.808230 0.556117 0.446682 0.037 Uiso 1 1 calc R . . . .
C37 C 0.7289(4) 0.6265(2) 0.5282(3) 0.0338(8) Uani 1 1 d . . . . .
H37 H 0.816233 0.641575 0.578541 0.041 Uiso 1 1 calc R . . . .
C38 C 0.6062(4) 0.6554(2) 0.5331(3) 0.0316(8) Uani 1 1 d . . . . .
H38 H 0.609343 0.690552 0.586717 0.038 Uiso 1 1 calc R . . . .
C39 C 0.4793(3) 0.63305(18) 0.4599(3) 0.0245(6) Uani 1 1 d . . . . .
H39 H 0.395389 0.653373 0.463041 0.029 Uiso 1 1 calc R . . . .
C40 C 0.4734(3) 0.58096(17) 0.3817(2) 0.0206(6) Uani 1 1 d . . . . .
C41 C 0.1970(4) 0.42437(18) 0.3179(3) 0.0254(6) Uani 1 1 d . . . . .
C42 C 0.2848(4) 0.38587(19) 0.2774(3) 0.0284(7) Uani 1 1 d . . . . .
H42 H 0.361767 0.409286 0.266768 0.034 Uiso 1 1 calc R . . . .
C43 C 0.2597(5) 0.3125(2) 0.2524(3) 0.0372(9) Uani 1 1 d . . . . .
H43 H 0.319459 0.286205 0.224302 0.045 Uiso 1 1 calc R . . . .
C44 C 0.1486(5) 0.2781(2) 0.2683(3) 0.0430(10) Uani 1 1 d . . . . .
H44 H 0.132025 0.228250 0.250839 0.052 Uiso 1 1 calc R . . . .
C45 C 0.0616(5) 0.3158(2) 0.3094(4) 0.0469(11) Uani 1 1 d . . . . .
H45 H -0.014611 0.291904 0.320470 0.056 Uiso 1 1 calc R . . . .
C46 C 0.0851(4) 0.3885(2) 0.3346(3) 0.0371(8) Uani 1 1 d . . . . .
H46 H 0.025339 0.414253 0.363408 0.045 Uiso 1 1 calc R . . . .
C47 C 0.0587(3) 0.55894(18) 0.2980(3) 0.0226(6) Uani 1 1 d . . . . .
C48 C -0.0359(3) 0.5340(2) 0.1998(3) 0.0285(6) Uani 1 1 d . . . . .
H48 H -0.015002 0.492174 0.166370 0.034 Uiso 1 1 calc R . . . .
C49 C -0.1604(4) 0.5704(2) 0.1512(3) 0.0381(9) Uani 1 1 d . . . . .
H49 H -0.225809 0.552688 0.085191 0.046 Uiso 1 1 calc R . . . .
C50 C -0.1900(4) 0.6320(3) 0.1976(4) 0.0435(10) Uani 1 1 d . . . . .
H50 H -0.274893 0.657106 0.162892 0.052 Uiso 1 1 calc R . . . .
C51 C -0.0960(4) 0.6576(2) 0.2952(4) 0.0385(9) Uani 1 1 d . . . . .
H51 H -0.116284 0.700412 0.326956 0.046 Uiso 1 1 calc R . . . .
C52 C 0.0271(4) 0.62060(19) 0.3460(3) 0.0285(7) Uani 1 1 d . . . . .
H52 H 0.090264 0.637277 0.413707 0.034 Uiso 1 1 calc R . . . .
C100 C 0.111(2) 0.3916(10) 0.946(2) 0.066(3) Uani 0.458(10) 1 d D U P B 1
H10A H 0.189953 0.417729 0.998374 0.079 Uiso 0.458(10) 1 calc R . P B 1
H10B H 0.075628 0.421318 0.878688 0.079 Uiso 0.458(10) 1 calc R . P B 1
Cl1 Cl -0.0178(9) 0.3816(6) 0.9984(7) 0.103(2) Uani 0.458(10) 1 d D U P B 1
Cl2 Cl 0.1708(6) 0.3064(3) 0.9136(4) 0.0561(14) Uani 0.458(10) 1 d D U P B 1
C10A C 0.0891(18) 0.4034(9) 0.9619(17) 0.075(3) Uani 0.542(10) 1 d D U P B 2
H10C H 0.132980 0.443722 1.011702 0.090 Uiso 0.542(10) 1 calc R . P B 2
H10D H 0.043470 0.423918 0.888364 0.090 Uiso 0.542(10) 1 calc R . P B 2
Cl1A Cl -0.0304(3) 0.3649(2) 1.0025(3) 0.0394(8) Uani 0.542(10) 1 d D U P B 2
Cl2A Cl 0.2258(6) 0.3387(4) 0.9585(5) 0.0766(16) Uani 0.542(10) 1 d D U P B 2

loop_
_atom_site_aniso_label
_atom_site_aniso_U_11
_atom_site_aniso_U_22
_atom_site_aniso_U_33
_atom_site_aniso_U_23
_atom_site_aniso_U_13
_atom_site_aniso_U_12
Cu1 0.01534(14) 0.01955(16) 0.00995(13) 0.00135(14) 0.00338(10) 0.00309(14)
P1 0.0175(3) 0.0200(4) 0.0193(3) -0.0005(3) 0.0072(3) 0.0003(3)
P2 0.0198(3) 0.0198(4) 0.0208(3) -0.0003(3) 0.0087(3) 0.0003(3)
F1 0.0559(15) 0.0518(15) 0.0350(12) -0.0008(11) 0.0186(11) 0.0243(12)
F2 0.143(4) 0.045(2) 0.064(3) 0.0282(19) 0.079(3) 0.045(3)
F3 0.140(5) 0.080(3) 0.089(4) -0.034(3) 0.023(3) -0.024(3)
F4 0.118(3) 0.068(3) 0.0413(19) 0.0293(17) 0.047(2) 0.069(2)
F2A 0.106(8) 0.085(8) 0.090(7) -0.004(7) 0.037(7) 0.034(7)
F3A 0.107(8) 0.068(7) 0.045(6) -0.007(5) 0.047(6) 0.031(7)
F4A 0.095(7) 0.066(7) 0.083(7) 0.017(6) 0.065(6) 0.008(6)
N1 0.0153(11) 0.0229(13) 0.0198(12) 0.0018(10) 0.0054(9) 0.0017(9)
N2 0.0195(12) 0.0235(12) 0.0187(11) -0.0018(9) 0.0074(10) -0.0006(9)
B1 0.063(3) 0.029(2) 0.028(2) 0.0018(17) 0.018(2) 0.012(2)
C1 0.0202(14) 0.0241(15) 0.0227(14) 0.0038(12) 0.0109(12) 0.0047(11)
C2 0.0277(16) 0.0319(17) 0.0222(15) -0.0008(13) 0.0096(13) 0.0079(13)
C3 0.0334(19) 0.044(2) 0.0222(16) 0.0008(15) 0.0070(14) 0.0141(16)
C4 0.0346(19) 0.039(2) 0.0272(17) 0.0103(15) 0.0129(15) 0.0170(16)
C5 0.0266(16) 0.0284(17) 0.0354(18) 0.0084(14) 0.0152(14) 0.0095(13)
C6 0.0214(15) 0.0242(15) 0.0287(16) 0.0036(12) 0.0121(13) 0.0029(11)
C7 0.0257(16) 0.0197(15) 0.0340(17) -0.0007(13) 0.0147(13) -0.0014(12)
C8 0.0248(16) 0.0229(15) 0.0303(17) -0.0012(13) 0.0112(13) -0.0037(12)
C9 0.0205(15) 0.0274(17) 0.0246(16) 0.0032(13) 0.0094(13) -0.0025(12)
C10 0.0211(15) 0.0298(18) 0.0303(17) 0.0048(14) 0.0054(13) -0.0060(13)
C11 0.0183(15) 0.036(2) 0.040(2) 0.0128(16) 0.0071(14) -0.0009(13)
C12 0.0232(16) 0.0316(19) 0.0330(17) 0.0068(14) 0.0108(14) 0.0061(13)
C13 0.0233(15) 0.0258(17) 0.0252(15) 0.0017(12) 0.0092(12) 0.0021(12)
C14 0.0180(13) 0.0254(15) 0.0197(13) 0.0027(11) 0.0079(11) -0.0006(11)
C15 0.0203(14) 0.0203(15) 0.0287(16) -0.0026(12) 0.0118(12) -0.0011(11)
C16 0.0225(16) 0.0281(17) 0.0313(17) -0.0051(14) 0.0120(13) -0.0024(13)
C17 0.0284(18) 0.0337(19) 0.044(2) -0.0165(16) 0.0181(16) -0.0076(14)
C18 0.0306(18) 0.0214(16) 0.061(3) -0.0101(16) 0.0272(18) -0.0037(13)
C19 0.0217(16) 0.0253(17) 0.051(2) 0.0049(15) 0.0163(15) 0.0015(13)
C20 0.0220(15) 0.0245(16) 0.0329(17) 0.0015(13) 0.0130(13) -0.0021(12)
C21 0.0222(13) 0.0215(16) 0.0194(12) -0.0002(12) 0.0062(10) -0.0022(11)
C22 0.0252(16) 0.0263(16) 0.0239(15) -0.0007(12) 0.0087(13) 0.0009(12)
C23 0.0360(19) 0.0260(17) 0.0262(16) -0.0036(13) 0.0090(14) -0.0020(14)
C24 0.037(2) 0.0295(19) 0.0311(18) -0.0062(14) 0.0062(15) -0.0085(15)
C25 0.0228(16) 0.041(2) 0.0356(19) -0.0077(16) 0.0049(14) -0.0066(14)
C26 0.0223(14) 0.0306(19) 0.0285(15) -0.0031(13) 0.0066(12) -0.0026(12)
C27 0.0205(14) 0.0218(15) 0.0217(14) -0.0009(11) 0.0080(11) -0.0030(11)
C28 0.0212(15) 0.0225(15) 0.0254(15) -0.0022(12) 0.0083(12) -0.0036(11)
C29 0.0227(15) 0.0257(16) 0.0261(15) 0.0016(13) 0.0038(12) -0.0056(12)
C30 0.0349(18) 0.0322(18) 0.0200(15) -0.0006(13) 0.0069(13) -0.0086(14)
C31 0.0339(18) 0.0368(18) 0.0238(16) -0.0051(13) 0.0132(14) -0.0037(14)
C32 0.0285(15) 0.0252(18) 0.0251(14) -0.0032(12) 0.0130(12) -0.0016(12)
C33 0.0343(18) 0.0340(19) 0.0341(18) -0.0029(15) 0.0210(15) 0.0039(15)
C34 0.0278(17) 0.0339(17) 0.0368(18) 0.0046(14) 0.0186(15) 0.0100(14)
C35 0.0240(15) 0.0266(15) 0.0268(15) 0.0054(12) 0.0112(13) 0.0030(12)
C36 0.0194(15) 0.0369(19) 0.0344(18) 0.0104(15) 0.0079(13) 0.0028(13)
C37 0.0258(17) 0.0346(19) 0.0334(18) 0.0065(15) 0.0008(14) -0.0050(14)
C38 0.0335(19) 0.0273(18) 0.0294(17) -0.0013(14) 0.0050(15) -0.0057(14)
C39 0.0241(15) 0.0222(15) 0.0272(15) -0.0010(12) 0.0090(13) -0.0013(12)
C40 0.0208(14) 0.0209(14) 0.0198(13) 0.0033(11) 0.0067(11) -0.0007(11)
C41 0.0327(17) 0.0194(15) 0.0228(15) -0.0006(12) 0.0081(13) -0.0022(12)
C42 0.0327(18) 0.0233(16) 0.0264(16) -0.0017(13) 0.0066(14) 0.0018(13)
C43 0.050(2) 0.0252(18) 0.0305(18) -0.0050(14) 0.0063(17) 0.0032(16)
C44 0.067(3) 0.0210(18) 0.034(2) 0.0008(15) 0.0078(19) -0.0082(18)
C45 0.064(3) 0.032(2) 0.046(2) 0.0039(18) 0.020(2) -0.019(2)
C46 0.046(2) 0.0312(19) 0.040(2) 0.0033(16) 0.0229(18) -0.0055(16)
C47 0.0185(14) 0.0266(15) 0.0258(15) 0.0029(12) 0.0114(12) 0.0003(11)
C48 0.0247(14) 0.0317(18) 0.0274(14) 0.0030(15) 0.0071(12) -0.0054(14)
C49 0.0221(17) 0.053(2) 0.0342(19) 0.0101(17) 0.0040(14) -0.0041(16)
C50 0.0255(18) 0.052(3) 0.053(2) 0.019(2) 0.0144(17) 0.0126(17)
C51 0.0316(19) 0.038(2) 0.050(2) 0.0056(18) 0.0201(18) 0.0128(16)
C52 0.0259(16) 0.0294(18) 0.0342(17) 0.0013(14) 0.0157(14) 0.0048(13)
C100 0.069(5) 0.069(5) 0.068(5) 0.009(4) 0.033(4) -0.009(4)
Cl1 0.095(4) 0.124(5) 0.070(3) -0.031(3) 0.003(3) 0.042(3)
Cl2 0.057(2) 0.065(3) 0.058(2) 0.0223(18) 0.0351(19) 0.0198(17)
C10A 0.074(5) 0.080(5) 0.068(5) 0.018(4) 0.021(4) -0.034(4)
Cl1A 0.0236(11) 0.0648(18) 0.0281(12) 0.0075(11) 0.0069(8) -0.0050(10)
Cl2A 0.070(2) 0.099(3) 0.083(3) 0.033(3) 0.055(2) 0.017(2)

loop_
_atom_type_symbol
_atom_type_description
_atom_type_scat_dispersion_real
_atom_type_scat_dispersion_imag
_atom_type_scat_source
C C 0.0033 0.0016 'International Tables Vol C Tables 4.2.6.8 and 6.1.1.4'
H H 0.0000 0.0000 'International Tables Vol C Tables 4.2.6.8 and 6.1.1.4'
B B 0.0013 0.0007 'International Tables Vol C Tables 4.2.6.8 and 6.1.1.4'
Cl Cl 0.1484 0.1585 'International Tables Vol C Tables 4.2.6.8 and 6.1.1.4'
Cu Cu 0.3201 1.2651 'International Tables Vol C Tables 4.2.6.8 and 6.1.1.4'
F F 0.0171 0.0103 'International Tables Vol C Tables 4.2.6.8 and 6.1.1.4'
N N 0.0061 0.0033 'International Tables Vol C Tables 4.2.6.8 and 6.1.1.4'
P P 0.1023 0.0942 'International Tables Vol C Tables 4.2.6.8 and 6.1.1.4'

loop_
_geom_angle_atom_site_label_1
_geom_angle_atom_site_label_2
_geom_angle_atom_site_label_3
_geom_angle
_geom_angle_site_symmetry_1
_geom_angle_site_symmetry_3
_geom_angle_publ_flag
P1 Cu1 F1 106.59(6) . . ?
P2 Cu1 P1 141.53(3) . . ?
P2 Cu1 F1 111.73(6) . . ?
N1 P1 Cu1 106.70(9) . . ?
N1 P1 C15 106.87(14) . . ?
N1 P1 C21 105.95(13) . . ?
C15 P1 Cu1 116.00(11) . . ?
C21 P1 Cu1 114.45(10) . . ?
C21 P1 C15 106.19(14) . . ?
N2 P2 Cu1 104.32(9) . . ?
N2 P2 C41 108.95(14) . . ?
N2 P2 C47 107.46(14) . . ?
C41 P2 Cu1 113.46(11) . . ?
C41 P2 C47 102.25(16) . . ?
C47 P2 Cu1 120.04(11) . . ?
B1 F1 Cu1 167.4(3) . . ?
C1 N1 P1 122.4(2) . . ?
C1 N1 C14 117.2(2) . . ?
C14 N1 P1 116.1(2) . . ?
C27 N2 P2 126.1(2) . . ?
C27 N2 C40 114.6(2) . . ?
C40 N2 P2 119.0(2) . . ?
F2 B1 F1 111.7(4) . . ?
F2 B1 F3 110.6(5) . . ?
F2 B1 F4 111.6(5) . . ?
F3 B1 F1 106.4(5) . . ?
F4 B1 F1 107.4(4) . . ?
F4 B1 F3 109.0(5) . . ?
F2A B1 F1 100.6(9) . . ?
F3A B1 F1 103.5(8) . . ?
F3A B1 F2A 111.4(14) . . ?
F3A B1 F4A 105.1(13) . . ?
F4A B1 F1 125.0(8) . . ?
F4A B1 F2A 110.9(13) . . ?
C2 C1 N1 118.7(3) . . ?
C2 C1 C6 120.4(3) . . ?
C6 C1 N1 120.8(3) . . ?
C1 C2 H2 119.7 . . ?
C3 C2 C1 120.6(3) . . ?
C3 C2 H2 119.7 . . ?
C2 C3 H3 120.1 . . ?
C4 C3 C2 119.8(3) . . ?
C4 C3 H3 120.1 . . ?
C3 C4 H4 120.1 . . ?
C5 C4 C3 119.9(3) . . ?
C5 C4 H4 120.1 . . ?
C4 C5 H5 119.1 . . ?
C4 C5 C6 121.7(3) . . ?
C6 C5 H5 119.1 . . ?
C1 C6 C5 117.6(3) . . ?
C1 C6 C7 123.0(3) . . ?
C5 C6 C7 119.4(3) . . ?
C6 C7 H7 116.2 . . ?
C8 C7 C6 127.5(3) . . ?
C8 C7 H7 116.2 . . ?
C7 C8 H8 116.5 . . ?
C7 C8 C9 127.0(3) . . ?
C9 C8 H8 116.5 . . ?
C10 C9 C8 119.7(3) . . ?
C10 C9 C14 117.7(3) . . ?
C14 C9 C8 122.6(3) . . ?
C9 C10 H10 119.4 . . ?
C11 C10 C9 121.3(3) . . ?
C11 C10 H10 119.4 . . ?
C10 C11 H11 119.9 . . ?
C12 C11 C10 120.2(3) . . ?
C12 C11 H11 119.9 . . ?
C11 C12 H12 120.2 . . ?
C11 C12 C13 119.7(3) . . ?
C13 C12 H12 120.2 . . ?
C12 C13 H13 119.9 . . ?
C14 C13 C12 120.2(3) . . ?
C14 C13 H13 119.9 . . ?
C9 C14 N1 121.0(3) . . ?
C13 C14 N1 118.0(3) . . ?
C13 C14 C9 120.9(3) . . ?
C16 C15 P1 117.6(2) . . ?
C20 C15 P1 122.5(3) . . ?
C20 C15 C16 119.6(3) . . ?
C15 C16 H16 119.8 . . ?
C17 C16 C15 120.3(3) . . ?
C17 C16 H16 119.8 . . ?
C16 C17 H17 120.3 . . ?
C18 C17 C16 119.4(4) . . ?
C18 C17 H17 120.3 . . ?
C17 C18 H18 119.5 . . ?
C17 C18 C19 120.9(3) . . ?
C19 C18 H18 119.5 . . ?
C18 C19 H19 119.9 . . ?
C18 C19 C20 120.2(3) . . ?
C20 C19 H19 119.9 . . ?
C15 C20 H20 120.3 . . ?
C19 C20 C15 119.5(3) . . ?
C19 C20 H20 120.3 . . ?
C22 C21 P1 117.4(2) . . ?
C26 C21 P1 123.3(2) . . ?
C26 C21 C22 118.8(3) . . ?
C21 C22 H22 119.7 . . ?
C23 C22 C21 120.5(3) . . ?
C23 C22 H22 119.7 . . ?
C22 C23 H23 119.9 . . ?
C24 C23 C22 120.1(3) . . ?
C24 C23 H23 119.9 . . ?
C23 C24 H24 120.1 . . ?
C25 C24 C23 119.8(3) . . ?
C25 C24 H24 120.1 . . ?
C24 C25 H25 119.9 . . ?
C24 C25 C26 120.2(3) . . ?
C26 C25 H25 119.9 . . ?
C21 C26 H26 119.8 . . ?
C25 C26 C21 120.5(3) . . ?
C25 C26 H26 119.8 . . ?
C28 C27 N2 119.9(3) . . ?
C28 C27 C32 120.4(3) . . ?
C32 C27 N2 119.7(3) . . ?
C27 C28 H28 119.9 . . ?
C29 C28 C27 120.1(3) . . ?
C29 C28 H28 119.9 . . ?
C28 C29 H29 120.0 . . ?
C30 C29 C28 120.0(3) . . ?
C30 C29 H29 120.0 . . ?
C29 C30 H30 119.9 . . ?
C29 C30 C31 120.1(3) . . ?
C31 C30 H30 119.9 . . ?
C30 C31 H31 119.5 . . ?
C30 C31 C32 121.1(3) . . ?
C32 C31 H31 119.5 . . ?
C27 C32 C33 122.4(3) . . ?
C31 C32 C27 118.1(3) . . ?
C31 C32 C33 119.4(3) . . ?
C32 C33 H33 116.5 . . ?
C34 C33 C32 127.0(3) . . ?
C34 C33 H33 116.5 . . ?
C33 C34 H34 116.4 . . ?
C33 C34 C35 127.3(3) . . ?
C35 C34 H34 116.4 . . ?
C36 C35 C34 119.6(3) . . ?
C36 C35 C40 117.6(3) . . ?
C40 C35 C34 122.8(3) . . ?
C35 C36 H36 119.1 . . ?
C37 C36 C35 121.8(3) . . ?
C37 C36 H36 119.1 . . ?
C36 C37 H37 120.2 . . ?
C36 C37 C38 119.7(3) . . ?
C38 C37 H37 120.2 . . ?
C37 C38 H38 120.0 . . ?
C39 C38 C37 120.0(4) . . ?
C39 C38 H38 120.0 . . ?
C38 C39 H39 119.8 . . ?
C38 C39 C40 120.5(3) . . ?
C40 C39 H39 119.8 . . ?
C35 C40 N2 119.8(3) . . ?
C39 C40 N2 119.7(3) . . ?
C39 C40 C35 120.5(3) . . ?
C42 C41 P2 123.3(3) . . ?
C42 C41 C46 119.2(3) . . ?
C46 C41 P2 117.1(3) . . ?
C41 C42 H42 120.1 . . ?
C41 C42 C43 119.8(4) . . ?
C43 C42 H42 120.1 . . ?
C42 C43 H43 119.8 . . ?
C44 C43 C42 120.4(4) . . ?
C44 C43 H43 119.8 . . ?
C43 C44 H44 119.9 . . ?
C43 C44 C45 120.2(4) . . ?
C45 C44 H44 119.9 . . ?
C44 C45 H45 119.9 . . ?
C44 C45 C46 120.1(4) . . ?
C46 C45 H45 119.9 . . ?
C41 C46 H46 119.9 . . ?
C45 C46 C41 120.3(4) . . ?
C45 C46 H46 119.9 . . ?
C48 C47 P2 122.8(3) . . ?
C52 C47 P2 117.6(3) . . ?
C52 C47 C48 119.5(3) . . ?
C47 C48 H48 120.1 . . ?
C49 C48 C47 119.9(4) . . ?
C49 C48 H48 120.1 . . ?
C48 C49 H49 119.8 . . ?
C50 C49 C48 120.5(4) . . ?
C50 C49 H49 119.8 . . ?
C49 C50 H50 119.9 . . ?
C49 C50 C51 120.2(4) . . ?
C51 C50 H50 119.9 . . ?
C50 C51 H51 120.1 . . ?
C52 C51 C50 119.8(4) . . ?
C52 C51 H51 120.1 . . ?
C47 C52 H52 120.0 . . ?
C51 C52 C47 120.1(4) . . ?
C51 C52 H52 120.0 . . ?
H10A C100 H10B 107.9 . . ?
Cl1 C100 H10A 109.2 . . ?
Cl1 C100 H10B 109.2 . . ?
Cl1 C100 Cl2 112.1(11) . . ?
Cl2 C100 H10A 109.2 . . ?
Cl2 C100 H10B 109.2 . . ?
H10C C10A H10D 107.9 . . ?
Cl1A C10A H10C 109.2 . . ?
Cl1A C10A H10D 109.2 . . ?
Cl1A C10A Cl2A 112.2(9) . . ?
Cl2A C10A H10C 109.2 . . ?
Cl2A C10A H10D 109.2 . . ?

loop_
_geom_bond_atom_site_label_1
_geom_bond_atom_site_label_2
_geom_bond_distance
_geom_bond_site_symmetry_2
_geom_bond_publ_flag
Cu1 P1 2.2473(8) . ?
Cu1 P2 2.2447(8) . ?
Cu1 F1 2.275(2) . ?
P1 N1 1.693(3) . ?
P1 C15 1.816(3) . ?
P1 C21 1.814(3) . ?
P2 N2 1.691(3) . ?
P2 C41 1.816(3) . ?
P2 C47 1.817(3) . ?
F1 B1 1.423(5) . ?
F2 B1 1.352(6) . ?
F3 B1 1.387(8) . ?
F4 B1 1.354(6) . ?
F2A B1 1.39(2) . ?
F3A B1 1.324(17) . ?
F4A B1 1.337(18) . ?
N1 C1 1.435(4) . ?
N1 C14 1.439(4) . ?
N2 C27 1.438(4) . ?
N2 C40 1.440(4) . ?
C1 C2 1.398(5) . ?
C1 C6 1.405(5) . ?
C2 H2 0.9500 . ?
C2 C3 1.388(5) . ?
C3 H3 0.9500 . ?
C3 C4 1.385(6) . ?
C4 H4 0.9500 . ?
C4 C5 1.384(5) . ?
C5 H5 0.9500 . ?
C5 C6 1.407(5) . ?
C6 C7 1.464(5) . ?
C7 H7 0.9500 . ?
C7 C8 1.344(5) . ?
C8 H8 0.9500 . ?
C8 C9 1.459(5) . ?
C9 C10 1.405(5) . ?
C9 C14 1.406(5) . ?
C10 H10 0.9500 . ?
C10 C11 1.387(5) . ?
C11 H11 0.9500 . ?
C11 C12 1.385(5) . ?
C12 H12 0.9500 . ?
C12 C13 1.396(5) . ?
C13 H13 0.9500 . ?
C13 C14 1.389(4) . ?
C15 C16 1.397(5) . ?
C15 C20 1.395(5) . ?
C16 H16 0.9500 . ?
C16 C17 1.391(5) . ?
C17 H17 0.9500 . ?
C17 C18 1.375(6) . ?
C18 H18 0.9500 . ?
C18 C19 1.382(6) . ?
C19 H19 0.9500 . ?
C19 C20 1.389(5) . ?
C20 H20 0.9500 . ?
C21 C22 1.396(4) . ?
C21 C26 1.391(4) . ?
C22 H22 0.9500 . ?
C22 C23 1.386(5) . ?
C23 H23 0.9500 . ?
C23 C24 1.384(5) . ?
C24 H24 0.9500 . ?
C24 C25 1.383(5) . ?
C25 H25 0.9500 . ?
C25 C26 1.388(5) . ?
C26 H26 0.9500 . ?
C27 C28 1.392(4) . ?
C27 C32 1.405(4) . ?
C28 H28 0.9500 . ?
C28 C29 1.390(5) . ?
C29 H29 0.9500 . ?
C29 C30 1.383(5) . ?
C30 H30 0.9500 . ?
C30 C31 1.383(5) . ?
C31 H31 0.9500 . ?
C31 C32 1.402(4) . ?
C32 C33 1.463(5) . ?
C33 H33 0.9500 . ?
C33 C34 1.338(5) . ?
C34 H34 0.9500 . ?
C34 C35 1.463(5) . ?
C35 C36 1.403(5) . ?
C35 C40 1.404(4) . ?
C36 H36 0.9500 . ?
C36 C37 1.383(6) . ?
C37 H37 0.9500 . ?
C37 C38 1.385(6) . ?
C38 H38 0.9500 . ?
C38 C39 1.383(5) . ?
C39 H39 0.9500 . ?
C39 C40 1.393(4) . ?
C41 C42 1.387(5) . ?
C41 C46 1.404(5) . ?
C42 H42 0.9500 . ?
C42 C43 1.397(5) . ?
C43 H43 0.9500 . ?
C43 C44 1.379(6) . ?
C44 H44 0.9500 . ?
C44 C45 1.379(7) . ?
C45 H45 0.9500 . ?
C45 C46 1.385(6) . ?
C46 H46 0.9500 . ?
C47 C48 1.393(5) . ?
C47 C52 1.393(5) . ?
C48 H48 0.9500 . ?
C48 C49 1.384(5) . ?
C49 H49 0.9500 . ?
C49 C50 1.372(6) . ?
C50 H50 0.9500 . ?
C50 C51 1.391(6) . ?
C51 H51 0.9500 . ?
C51 C52 1.384(5) . ?
C52 H52 0.9500 . ?
C100 H10A 0.9900 . ?
C100 H10B 0.9900 . ?
C100 Cl1 1.696(16) . ?
C100 Cl2 1.792(16) . ?
C10A H10C 0.9900 . ?
C10A H10D 0.9900 . ?
C10A Cl1A 1.653(14) . ?
C10A Cl2A 1.851(15) . ?

loop_
_geom_torsion_atom_site_label_1
_geom_torsion_atom_site_label_2
_geom_torsion_atom_site_label_3
_geom_torsion_atom_site_label_4
_geom_torsion
_geom_torsion_site_symmetry_1
_geom_torsion_site_symmetry_2
_geom_torsion_site_symmetry_3
_geom_torsion_site_symmetry_4
_geom_torsion_publ_flag
Cu1 P1 N1 C1 166.9(2) . . . . ?
Cu1 P1 N1 C14 10.7(2) . . . . ?
Cu1 P1 C15 C16 -5.6(3) . . . . ?
Cu1 P1 C15 C20 -179.6(2) . . . . ?
Cu1 P1 C21 C22 57.5(3) . . . . ?
Cu1 P1 C21 C26 -114.3(3) . . . . ?
Cu1 P2 N2 C27 -168.4(2) . . . . ?
Cu1 P2 N2 C40 3.7(2) . . . . ?
Cu1 P2 C41 C42 -96.3(3) . . . . ?
Cu1 P2 C41 C46 77.5(3) . . . . ?
Cu1 P2 C47 C48 -155.4(2) . . . . ?
Cu1 P2 C47 C52 28.4(3) . . . . ?
Cu1 F1 B1 F2 32.2(14) . . . . ?
Cu1 F1 B1 F3 153.0(10) . . . . ?
Cu1 F1 B1 F4 -90.4(12) . . . . ?
Cu1 F1 B1 F2A -38.2(17) . . . . ?
Cu1 F1 B1 F3A 77.1(17) . . . . ?
Cu1 F1 B1 F4A -163.3(15) . . . . ?
P1 N1 C1 C2 81.5(3) . . . . ?
P1 N1 C1 C6 -95.1(3) . . . . ?
P1 N1 C14 C9 92.7(3) . . . . ?
P1 N1 C14 C13 -83.1(3) . . . . ?
P1 C15 C16 C17 -173.9(3) . . . . ?
P1 C15 C20 C19 173.8(3) . . . . ?
P1 C21 C22 C23 -173.2(3) . . . . ?
P1 C21 C26 C25 173.2(3) . . . . ?
P2 N2 C27 C28 64.2(4) . . . . ?
P2 N2 C27 C32 -117.7(3) . . . . ?
P2 N2 C40 C35 120.3(3) . . . . ?
P2 N2 C40 C39 -58.4(4) . . . . ?
P2 C41 C42 C43 174.7(3) . . . . ?
P2 C41 C46 C45 -175.1(3) . . . . ?
P2 C47 C48 C49 -176.4(3) . . . . ?
P2 C47 C52 C51 175.0(3) . . . . ?
N1 P1 C15 C16 113.2(3) . . . . ?
N1 P1 C15 C20 -60.8(3) . . . . ?
N1 P1 C21 C22 -59.7(3) . . . . ?
N1 P1 C21 C26 128.4(3) . . . . ?
N1 C1 C2 C3 -177.6(3) . . . . ?
N1 C1 C6 C5 177.5(3) . . . . ?
N1 C1 C6 C7 0.3(5) . . . . ?
N2 P2 C41 C42 19.5(3) . . . . ?
N2 P2 C41 C46 -166.7(3) . . . . ?
N2 P2 C47 C48 85.8(3) . . . . ?
N2 P2 C47 C52 -90.4(3) . . . . ?
N2 C27 C28 C29 -178.2(3) . . . . ?
N2 C27 C32 C31 176.1(3) . . . . ?
N2 C27 C32 C33 -7.6(5) . . . . ?
C1 N1 C14 C9 -64.8(4) . . . . ?
C1 N1 C14 C13 119.4(3) . . . . ?
C1 C2 C3 C4 -0.4(5) . . . . ?
C1 C6 C7 C8 -32.5(5) . . . . ?
C2 C1 C6 C5 1.0(5) . . . . ?
C2 C1 C6 C7 -176.3(3) . . . . ?
C2 C3 C4 C5 1.7(6) . . . . ?
C3 C4 C5 C6 -1.7(5) . . . . ?
C4 C5 C6 C1 0.4(5) . . . . ?
C4 C5 C6 C7 177.7(3) . . . . ?
C5 C6 C7 C8 150.3(4) . . . . ?
C6 C1 C2 C3 -1.0(5) . . . . ?
C6 C7 C8 C9 -2.3(6) . . . . ?
C7 C8 C9 C10 -147.6(4) . . . . ?
C7 C8 C9 C14 32.7(5) . . . . ?
C8 C9 C10 C11 179.8(3) . . . . ?
C8 C9 C14 N1 4.9(5) . . . . ?
C8 C9 C14 C13 -179.5(3) . . . . ?
C9 C10 C11 C12 0.7(5) . . . . ?
C10 C9 C14 N1 -174.8(3) . . . . ?
C10 C9 C14 C13 0.8(5) . . . . ?
C10 C11 C12 C13 -1.2(5) . . . . ?
C11 C12 C13 C14 1.6(5) . . . . ?
C12 C13 C14 N1 174.4(3) . . . . ?
C12 C13 C14 C9 -1.4(5) . . . . ?
C14 N1 C1 C2 -122.5(3) . . . . ?
C14 N1 C1 C6 60.9(4) . . . . ?
C14 C9 C10 C11 -0.5(5) . . . . ?
C15 P1 N1 C1 42.2(3) . . . . ?
C15 P1 N1 C14 -114.0(2) . . . . ?
C15 P1 C21 C22 -173.1(2) . . . . ?
C15 P1 C21 C26 15.0(3) . . . . ?
C15 C16 C17 C18 -0.2(5) . . . . ?
C16 C15 C20 C19 -0.1(5) . . . . ?
C16 C17 C18 C19 -0.1(5) . . . . ?
C17 C18 C19 C20 0.3(5) . . . . ?
C18 C19 C20 C15 -0.2(5) . . . . ?
C20 C15 C16 C17 0.3(5) . . . . ?
C21 P1 N1 C1 -70.7(3) . . . . ?
C21 P1 N1 C14 133.0(2) . . . . ?
C21 P1 C15 C16 -134.0(3) . . . . ?
C21 P1 C15 C20 51.9(3) . . . . ?
C21 C22 C23 C24 -0.4(5) . . . . ?
C22 C21 C26 C25 1.4(5) . . . . ?
C22 C23 C24 C25 1.3(6) . . . . ?
C23 C24 C25 C26 -0.8(6) . . . . ?
C24 C25 C26 C21 -0.6(6) . . . . ?
C26 C21 C22 C23 -1.0(5) . . . . ?
C27 N2 C40 C35 -66.6(4) . . . . ?
C27 N2 C40 C39 114.6(3) . . . . ?
C27 C28 C29 C30 0.6(5) . . . . ?
C27 C32 C33 C34 -32.1(6) . . . . ?
C28 C27 C32 C31 -5.7(5) . . . . ?
C28 C27 C32 C33 170.5(3) . . . . ?
C28 C29 C30 C31 -2.7(5) . . . . ?
C29 C30 C31 C32 0.5(5) . . . . ?
C30 C31 C32 C27 3.7(5) . . . . ?
C30 C31 C32 C33 -172.7(3) . . . . ?
C31 C32 C33 C34 144.1(4) . . . . ?
C32 C27 C28 C29 3.7(5) . . . . ?
C32 C33 C34 C35 2.1(6) . . . . ?
C33 C34 C35 C36 -148.3(4) . . . . ?
C33 C34 C35 C40 31.8(6) . . . . ?
C34 C35 C36 C37 179.0(3) . . . . ?
C34 C35 C40 N2 3.2(5) . . . . ?
C34 C35 C40 C39 -178.0(3) . . . . ?
C35 C36 C37 C38 -0.1(6) . . . . ?
C36 C35 C40 N2 -176.7(3) . . . . ?
C36 C35 C40 C39 2.1(5) . . . . ?
C36 C37 C38 C39 0.3(6) . . . . ?
C37 C38 C39 C40 0.7(5) . . . . ?
C38 C39 C40 N2 176.9(3) . . . . ?
C38 C39 C40 C35 -1.9(5) . . . . ?
C40 N2 C27 C28 -108.2(3) . . . . ?
C40 N2 C27 C32 69.9(4) . . . . ?
C40 C35 C36 C37 -1.1(5) . . . . ?
C41 P2 N2 C27 70.1(3) . . . . ?
C41 P2 N2 C40 -117.8(2) . . . . ?
C41 P2 C47 C48 -28.8(3) . . . . ?
C41 P2 C47 C52 155.0(3) . . . . ?
C41 C42 C43 C44 -0.4(5) . . . . ?
C42 C41 C46 C45 -1.0(6) . . . . ?
C42 C43 C44 C45 -0.2(6) . . . . ?
C43 C44 C45 C46 0.2(7) . . . . ?
C44 C45 C46 C41 0.4(6) . . . . ?
C46 C41 C42 C43 1.0(5) . . . . ?
C47 P2 N2 C27 -40.0(3) . . . . ?
C47 P2 N2 C40 132.1(2) . . . . ?
C47 P2 C41 C42 133.0(3) . . . . ?
C47 P2 C41 C46 -53.2(3) . . . . ?
C47 C48 C49 C50 1.6(5) . . . . ?
C48 C47 C52 C51 -1.3(5) . . . . ?
C48 C49 C50 C51 -1.2(6) . . . . ?
C49 C50 C51 C52 -0.5(6) . . . . ?
C50 C51 C52 C47 1.8(6) . . . . ?
C52 C47 C48 C49 -0.3(5) . . . . ?
